data_4023397
loop_
_publ_author_name
'Angela Salcedo'
'Luc Neuville'
'Jieping Zhu'

_publ_contact_author_address
;ICSN-CNRS
1 avenue de la Terrasse
91198 Gif sur Yvette
France

;
_publ_contact_author_email zhu@icsn.cnrs-gif.fr
_publ_contact_author_fax '33 (1) 69077247'
_publ_contact_author_name 'Jieping ZHU'
_publ_contact_author_phone '33 (1) 69823131'
_publ_section_title
;
 Palladium-Catalyzed Intramolecular C-Arylation of Benzylic Carbon:
 Synthesis of 3-Benzoxazolylisoindolinones by a Sequence of
 Ugi-4CR/Postfunctionalization
;
_journal_name_full 'Journal of Organic Chemistry'
_journal_page_first 3600
_journal_page_last 3603
_journal_paper_doi 10.1021/jo800266y
_journal_volume 73
_journal_year 2008
_chemical_formula_moiety 'C18 H14 N2 O2'
_chemical_formula_sum 'C18 H14 N2 O2'
_chemical_formula_weight 290.31
_chemical_name_systematic
; 
 ? 
;
_space_group_IT_number 61
_symmetry_cell_setting orthorhombic
_symmetry_space_group_name_Hall '-P 2ac 2ab'
_symmetry_space_group_name_H-M 'P b c a'
_atom_sites_solution_hydrogens difmap
_atom_sites_solution_primary direct
_atom_sites_solution_secondary difmap
_audit_creation_date 29-10-07
_audit_creation_method SHELXL-97
_cell_angle_alpha 90.00
_cell_angle_beta 90.00
_cell_angle_gamma 90.00
_cell_formula_units_Z 8
_cell_length_a 18.849(2)
_cell_length_b 7.479(1)
_cell_length_c 19.864(2)
_cell_measurement_reflns_used 16544
_cell_measurement_temperature 293(2)
_cell_measurement_theta_max 25.35
_cell_measurement_theta_min 1.0
_cell_volume 2800.3(6)
_computing_cell_refinement 'DENZO (Otwinowski & Minor, 1997) COLLECT (Hooft, 1998)'
_computing_data_collection 'DENZO (Otwinowski & Minor, 1997) COLLECT (Hooft, 1998)'
_computing_data_reduction 'HKL package (Otwinowski & Minor, 1997)'
_computing_molecular_graphics 'PLATON (Spek, 1980-2004)'
_computing_publication_material 'SHELXL-97 (Sheldrick, 1997)'
_computing_structure_refinement 'SHELXL-97 (Sheldrick, 1997)'
_computing_structure_solution 'SHELXS-97 (Sheldrick, 1990)'
_diffrn_ambient_temperature 293(2)
_diffrn_measured_fraction_theta_full 1.000
_diffrn_measured_fraction_theta_max 1.000
_diffrn_measurement_device_type 'Nonius kappa-CCD diffractometer'
_diffrn_measurement_method 'phi and omega scans'
_diffrn_radiation_monochromator graphite
_diffrn_radiation_source 'fine-focus sealed tube'
_diffrn_radiation_type MoK\a
_diffrn_radiation_wavelength 0.71069
_diffrn_reflns_av_R_equivalents 0.0258
_diffrn_reflns_av_sigmaI/netI 0.0312
_diffrn_reflns_limit_h_max 22
_diffrn_reflns_limit_h_min -22
_diffrn_reflns_limit_k_max 8
_diffrn_reflns_limit_k_min -8
_diffrn_reflns_limit_l_max 23
_diffrn_reflns_limit_l_min -23
_diffrn_reflns_number 34590
_diffrn_reflns_theta_full 25.35
_diffrn_reflns_theta_max 25.35
_diffrn_reflns_theta_min 2.05
_exptl_absorpt_coefficient_mu 0.091
_exptl_absorpt_correction_type none
_exptl_crystal_colour colourless
_exptl_crystal_density_diffrn 1.377
_exptl_crystal_density_method 'not measured'
_exptl_crystal_description prism
_exptl_crystal_F_000 1216
_exptl_crystal_size_max 0.35
_exptl_crystal_size_mid 0.20
_exptl_crystal_size_min 0.12
_refine_diff_density_max .161
_refine_diff_density_min -.174
_refine_diff_density_rms .038
_refine_ls_extinction_coef 0.0080(10)
_refine_ls_extinction_expression Fc^*^=kFc[1+0.001xFc^2^\l^3^/sin(2\q)]^-1/4^
_refine_ls_extinction_method SHELXL
_refine_ls_goodness_of_fit_ref 1.047
_refine_ls_hydrogen_treatment constr
_refine_ls_matrix_type full
_refine_ls_number_parameters 200
_refine_ls_number_reflns 2559
_refine_ls_number_restraints 0
_refine_ls_restrained_S_all 1.047
_refine_ls_R_factor_all 0.0638
_refine_ls_R_factor_gt 0.0397
_refine_ls_shift/su_max 0.000
_refine_ls_shift/su_mean 0.000
_refine_ls_structure_factor_coef Fsqd
_refine_ls_weighting_details 'calc w=1/[\s^2^(Fo^2^)+(0.0546P)^2^+0.4338P] where P=(Fo^2^+2Fc^2^)/3'
_refine_ls_weighting_scheme calc
_refine_ls_wR_factor_gt 0.0952
_refine_ls_wR_factor_ref 0.1076
_reflns_number_gt 1821
_reflns_number_total 2559
_reflns_threshold_expression >2sigma(I)
_cod_data_source_file jo800266y-File001_1.cif
_cod_data_source_block angelasalcedo071
_cod_database_code 4023397

loop_
_symmetry_equiv_pos_as_xyz
'x, y, z'
'-x+1/2, -y, z+1/2'
'x+1/2, -y+1/2, -z'
'-x, y+1/2, -z+1/2'
'-x, -y, -z'
'x-1/2, y, -z-1/2'
'-x-1/2, y-1/2, z'
'x, -y-1/2, z-1/2'

loop_
_atom_site_label
_atom_site_type_symbol
_atom_site_fract_x
_atom_site_fract_y
_atom_site_fract_z
_atom_site_U_iso_or_equiv
_atom_site_adp_type
_atom_site_occupancy
_atom_site_symmetry_multiplicity
_atom_site_calc_flag
_atom_site_refinement_flags
_atom_site_disorder_assembly
_atom_site_disorder_group
N2 N 0.25133(7) 0.03811(18) 0.63821(6) 0.0386(3) Uani 1 1 d . . .
N1 N 0.34955(8) -0.06829(19) 0.53398(7) 0.0432(4) Uani 1 1 d . . .
C13 C 0.27859(8) 0.1617(2) 0.73880(8) 0.0386(4) Uani 1 1 d . . .
C7 C 0.43468(8) -0.0874(2) 0.61867(8) 0.0388(4) Uani 1 1 d . . .
C1 C 0.39090(10) -0.2141(2) 0.51978(8) 0.0462(4) Uani 1 1 d . . .
C12 C 0.31891(9) 0.0628(2) 0.64404(8) 0.0407(4) Uani 1 1 d . . .
C18 C 0.22363(8) 0.1021(2) 0.69923(9) 0.0393(4) Uani 1 1 d . . .
C14 C 0.27001(10) 0.2316(2) 0.80216(9) 0.0487(5) Uani 1 1 d . . .
H17 H 0.3083 0.2700 0.8280 0.058 Uiso 1 1 calc R . .
C6 C 0.47826(9) -0.0704(3) 0.67441(9) 0.0481(5) Uani 1 1 d . . .
H6 H 0.4739 0.0268 0.7033 0.058 Uiso 1 1 calc R . .
C4 C 0.53532(10) -0.3470(3) 0.64360(10) 0.0514(5) Uani 1 1 d . . .
H4 H 0.5693 -0.4338 0.6527 0.062 Uiso 1 1 calc R . .
C9 C 0.39724(11) 0.2117(2) 0.56042(9) 0.0524(5) Uani 1 1 d . . .
H12A H 0.3975 0.3070 0.5935 0.063 Uiso 1 1 calc R . .
H12B H 0.4436 0.2045 0.5393 0.063 Uiso 1 1 calc R . .
C3 C 0.49205(10) -0.3644(2) 0.58775(9) 0.0474(5) Uani 1 1 d . . .
H3 H 0.4967 -0.4614 0.5588 0.057 Uiso 1 1 calc R . .
C5 C 0.52852(10) -0.2016(3) 0.68606(10) 0.0535(5) Uani 1 1 d . . .
H5 H 0.5583 -0.1918 0.7232 0.064 Uiso 1 1 calc R . .
C2 C 0.44180(9) -0.2336(2) 0.57630(8) 0.0399(4) Uani 1 1 d . . .
C8 C 0.37598(9) 0.0316(2) 0.59245(8) 0.0394(4) Uani 1 1 d . . .
C15 C 0.20091(10) 0.2412(2) 0.82521(9) 0.0517(5) Uani 1 1 d . . .
H18 H 0.1920 0.2878 0.8678 0.062 Uiso 1 1 calc R . .
C16 C 0.14504(10) 0.1830(3) 0.78618(10) 0.0541(5) Uani 1 1 d . . .
H19 H 0.0993 0.1917 0.8033 0.065 Uiso 1 1 calc R . .
C17 C 0.15452(9) 0.1120(2) 0.72248(10) 0.0507(5) Uani 1 1 d . . .
H20 H 0.1164 0.0729 0.6966 0.061 Uiso 1 1 calc R . .
C10 C 0.33878(12) 0.2397(3) 0.50824(10) 0.0601(5) Uani 1 1 d . . .
H11A H 0.2970 0.2923 0.5288 0.072 Uiso 1 1 calc R . .
H11B H 0.3550 0.3172 0.4722 0.072 Uiso 1 1 calc R . .
C11 C 0.32249(12) 0.0530(3) 0.48156(10) 0.0604(6) Uani 1 1 d . . .
H10A H 0.2719 0.0369 0.4752 0.072 Uiso 1 1 calc R . .
H10B H 0.3464 0.0321 0.4390 0.072 Uiso 1 1 calc R . .
O1 O 0.38798(9) -0.30418(19) 0.46857(6) 0.0696(4) Uani 1 1 d . . .
O2 O 0.34068(6) 0.13733(16) 0.70271(6) 0.0475(3) Uani 1 1 d . . .

loop_
_atom_site_aniso_label
_atom_site_aniso_U_11
_atom_site_aniso_U_22
_atom_site_aniso_U_33
_atom_site_aniso_U_23
_atom_site_aniso_U_13
_atom_site_aniso_U_12
N2 0.0371(8) 0.0429(8) 0.0360(7) 0.0028(6) 0.0007(6) -0.0002(6)
N1 0.0500(9) 0.0446(8) 0.0351(7) 0.0000(6) -0.0040(6) 0.0026(7)
C13 0.0366(9) 0.0387(9) 0.0406(9) 0.0036(8) 0.0071(7) 0.0009(7)
C7 0.0376(9) 0.0434(9) 0.0354(9) -0.0005(7) 0.0037(7) -0.0040(7)
C1 0.0582(11) 0.0429(10) 0.0376(9) -0.0043(8) -0.0011(8) 0.0011(9)
C12 0.0493(11) 0.0360(9) 0.0368(9) 0.0005(7) 0.0042(8) 0.0017(8)
C18 0.0391(9) 0.0377(9) 0.0412(9) 0.0082(7) 0.0028(7) 0.0018(7)
C14 0.0499(11) 0.0532(11) 0.0432(10) -0.0029(9) 0.0047(8) -0.0032(9)
C6 0.0439(10) 0.0543(11) 0.0460(10) -0.0089(9) -0.0013(8) -0.0027(8)
C4 0.0414(10) 0.0550(11) 0.0579(11) 0.0066(10) 0.0004(9) 0.0064(9)
C9 0.0601(12) 0.0429(10) 0.0541(11) 0.0010(9) 0.0171(10) -0.0048(9)
C3 0.0513(11) 0.0458(10) 0.0451(10) -0.0003(8) 0.0100(8) 0.0038(9)
C5 0.0408(10) 0.0694(13) 0.0503(11) 0.0012(10) -0.0072(8) -0.0010(9)
C2 0.0445(10) 0.0399(9) 0.0352(9) -0.0006(8) 0.0041(7) -0.0015(8)
C8 0.0426(9) 0.0393(9) 0.0364(9) -0.0030(7) 0.0039(7) -0.0018(8)
C15 0.0583(12) 0.0489(11) 0.0477(10) 0.0010(9) 0.0160(9) 0.0025(9)
C16 0.0426(10) 0.0597(12) 0.0601(12) 0.0069(10) 0.0166(9) 0.0048(9)
C17 0.0382(10) 0.0557(11) 0.0581(12) 0.0072(9) 0.0012(9) -0.0007(8)
C10 0.0700(13) 0.0533(11) 0.0571(12) 0.0163(10) 0.0130(10) 0.0087(10)
C11 0.0730(14) 0.0617(13) 0.0464(11) 0.0100(9) -0.0080(10) 0.0090(11)
O1 0.0962(11) 0.0669(9) 0.0457(8) -0.0196(7) -0.0167(7) 0.0187(8)
O2 0.0406(7) 0.0579(8) 0.0441(7) -0.0078(6) 0.0061(5) -0.0031(6)

loop_
_atom_type_symbol
_atom_type_description
_atom_type_scat_dispersion_real
_atom_type_scat_dispersion_imag
_atom_type_scat_source
C C .0033 .0016 'International Tables Vol C Tables 4.2.6.8 and 6.1.1.4'
H H .0000 .0000 'International Tables Vol C Tables 4.2.6.8 and 6.1.1.4'
N N .0061 .0033 'International Tables Vol C Tables 4.2.6.8 and 6.1.1.4'
O O .0106 .0060 'International Tables Vol C Tables 4.2.6.8 and 6.1.1.4'

loop_
_geom_angle_atom_site_label_1
_geom_angle_atom_site_label_2
_geom_angle_atom_site_label_3
_geom_angle
_geom_angle_site_symmetry_1
_geom_angle_site_symmetry_3
_geom_angle_publ_flag
C12 N2 C18 103.91(13) . . ?
C1 N1 C8 112.02(14) . . ?
C1 N1 C11 122.82(14) . . ?
C8 N1 C11 111.32(14) . . ?
C14 C13 C18 123.99(15) . . ?
C14 C13 O2 128.65(15) . . ?
C18 C13 O2 107.37(14) . . ?
C6 C7 C2 120.04(16) . . ?
C6 C7 C8 130.95(16) . . ?
C2 C7 C8 109.01(14) . . ?
O1 C1 N1 125.80(16) . . ?
O1 C1 C2 127.24(17) . . ?
N1 C1 C2 106.87(14) . . ?
N2 C12 O2 115.73(14) . . ?
N2 C12 C8 128.45(15) . . ?
O2 C12 C8 115.66(14) . . ?
C13 C18 C17 120.09(16) . . ?
C13 C18 N2 108.90(14) . . ?
C17 C18 N2 131.01(16) . . ?
C13 C14 C15 115.76(17) . . ?
C13 C14 H17 122.1 . . ?
C15 C14 H17 122.1 . . ?
C5 C6 C7 118.35(17) . . ?
C5 C6 H6 120.8 . . ?
C7 C6 H6 120.8 . . ?
C5 C4 C3 120.60(17) . . ?
C5 C4 H4 119.7 . . ?
C3 C4 H4 119.7 . . ?
C10 C9 C8 102.25(15) . . ?
C10 C9 H12A 111.3 . . ?
C8 C9 H12A 111.3 . . ?
C10 C9 H12B 111.3 . . ?
C8 C9 H12B 111.3 . . ?
H12A C9 H12B 109.2 . . ?
C2 C3 C4 118.03(17) . . ?
C2 C3 H3 121.0 . . ?
C4 C3 H3 121.0 . . ?
C4 C5 C6 121.30(17) . . ?
C4 C5 H5 119.4 . . ?
C6 C5 H5 119.4 . . ?
C3 C2 C7 121.69(16) . . ?
C3 C2 C1 129.63(15) . . ?
C7 C2 C1 108.62(15) . . ?
N1 C8 C12 112.04(14) . . ?
N1 C8 C7 102.79(13) . . ?
C12 C8 C7 112.32(13) . . ?
N1 C8 C9 101.90(13) . . ?
C12 C8 C9 109.36(14) . . ?
C7 C8 C9 117.77(15) . . ?
C16 C15 C14 121.14(17) . . ?
C16 C15 H18 119.4 . . ?
C14 C15 H18 119.4 . . ?
C15 C16 C17 122.47(17) . . ?
C15 C16 H19 118.8 . . ?
C17 C16 H19 118.8 . . ?
C16 C17 C18 116.55(17) . . ?
C16 C17 H20 121.7 . . ?
C18 C17 H20 121.7 . . ?
C11 C10 C9 104.81(16) . . ?
C11 C10 H11A 110.8 . . ?
C9 C10 H11A 110.8 . . ?
C11 C10 H11B 110.8 . . ?
C9 C10 H11B 110.8 . . ?
H11A C10 H11B 108.9 . . ?
N1 C11 C10 104.40(15) . . ?
N1 C11 H10A 110.9 . . ?
C10 C11 H10A 110.9 . . ?
N1 C11 H10B 110.9 . . ?
C10 C11 H10B 110.9 . . ?
H10A C11 H10B 108.9 . . ?
C12 O2 C13 104.08(13) . . ?

loop_
_geom_bond_atom_site_label_1
_geom_bond_atom_site_label_2
_geom_bond_distance
_geom_bond_site_symmetry_2
_geom_bond_publ_flag
N2 C12 1.292(2) . ?
N2 C18 1.404(2) . ?
N1 C1 1.370(2) . ?
N1 C8 1.468(2) . ?
N1 C11 1.472(2) . ?
C13 C14 1.373(2) . ?
C13 C18 1.374(2) . ?
C13 O2 1.3845(19) . ?
C7 C6 1.384(2) . ?
C7 C2 1.386(2) . ?
C7 C8 1.512(2) . ?
C1 O1 1.221(2) . ?
C1 C2 1.484(2) . ?
C12 O2 1.355(2) . ?
C12 C8 1.504(2) . ?
C18 C17 1.384(2) . ?
C14 C15 1.382(3) . ?
C14 H17 0.9300 . ?
C6 C5 1.384(3) . ?
C6 H6 0.9300 . ?
C4 C5 1.382(3) . ?
C4 C3 1.383(3) . ?
C4 H4 0.9300 . ?
C9 C10 1.527(3) . ?
C9 C8 1.543(2) . ?
C9 H12A 0.9700 . ?
C9 H12B 0.9700 . ?
C3 C2 1.381(2) . ?
C3 H3 0.9300 . ?
C5 H5 0.9300 . ?
C15 C16 1.378(3) . ?
C15 H18 0.9300 . ?
C16 C17 1.384(3) . ?
C16 H19 0.9300 . ?
C17 H20 0.9300 . ?
C10 C11 1.525(3) . ?
C10 H11A 0.9700 . ?
C10 H11B 0.9700 . ?
C11 H10A 0.9700 . ?
C11 H10B 0.9700 . ?

loop_
_geom_torsion_atom_site_label_1
_geom_torsion_atom_site_label_2
_geom_torsion_atom_site_label_3
_geom_torsion_atom_site_label_4
_geom_torsion
_geom_torsion_site_symmetry_1
_geom_torsion_site_symmetry_2
_geom_torsion_site_symmetry_3
_geom_torsion_site_symmetry_4
_geom_torsion_publ_flag
C8 N1 C1 O1 -168.05(18) . . . . ?
C11 N1 C1 O1 -31.4(3) . . . . ?
C8 N1 C1 C2 8.76(19) . . . . ?
C11 N1 C1 C2 145.44(16) . . . . ?
C18 N2 C12 O2 -0.06(19) . . . . ?
C18 N2 C12 C8 -175.32(16) . . . . ?
C14 C13 C18 C17 0.5(3) . . . . ?
O2 C13 C18 C17 -179.36(15) . . . . ?
C14 C13 C18 N2 -179.46(15) . . . . ?
O2 C13 C18 N2 0.68(18) . . . . ?
C12 N2 C18 C13 -0.39(18) . . . . ?
C12 N2 C18 C17 179.66(18) . . . . ?
C18 C13 C14 C15 -0.5(3) . . . . ?
O2 C13 C14 C15 179.34(17) . . . . ?
C2 C7 C6 C5 0.3(3) . . . . ?
C8 C7 C6 C5 -179.64(17) . . . . ?
C5 C4 C3 C2 -0.6(3) . . . . ?
C3 C4 C5 C6 0.4(3) . . . . ?
C7 C6 C5 C4 -0.2(3) . . . . ?
C4 C3 C2 C7 0.6(3) . . . . ?
C4 C3 C2 C1 177.30(17) . . . . ?
C6 C7 C2 C3 -0.4(2) . . . . ?
C8 C7 C2 C3 179.47(15) . . . . ?
C6 C7 C2 C1 -177.77(15) . . . . ?
C8 C7 C2 C1 2.15(18) . . . . ?
O1 C1 C2 C3 -7.0(3) . . . . ?
N1 C1 C2 C3 176.27(17) . . . . ?
O1 C1 C2 C7 170.06(18) . . . . ?
N1 C1 C2 C7 -6.69(19) . . . . ?
C1 N1 C8 C12 -128.09(15) . . . . ?
C11 N1 C8 C12 90.15(17) . . . . ?
C1 N1 C8 C7 -7.29(18) . . . . ?
C11 N1 C8 C7 -149.05(15) . . . . ?
C1 N1 C8 C9 115.12(15) . . . . ?
C11 N1 C8 C9 -26.64(18) . . . . ?
N2 C12 C8 N1 -11.5(2) . . . . ?
O2 C12 C8 N1 173.26(13) . . . . ?
N2 C12 C8 C7 -126.58(18) . . . . ?
O2 C12 C8 C7 58.15(19) . . . . ?
N2 C12 C8 C9 100.7(2) . . . . ?
O2 C12 C8 C9 -74.53(18) . . . . ?
C6 C7 C8 N1 -177.29(17) . . . . ?
C2 C7 C8 N1 2.80(17) . . . . ?
C6 C7 C8 C12 -56.7(2) . . . . ?
C2 C7 C8 C12 123.40(15) . . . . ?
C6 C7 C8 C9 71.7(2) . . . . ?
C2 C7 C8 C9 -108.20(17) . . . . ?
C10 C9 C8 N1 37.77(17) . . . . ?
C10 C9 C8 C12 -80.94(17) . . . . ?
C10 C9 C8 C7 149.28(15) . . . . ?
C13 C14 C15 C16 0.2(3) . . . . ?
C14 C15 C16 C17 0.1(3) . . . . ?
C15 C16 C17 C18 -0.1(3) . . . . ?
C13 C18 C17 C16 -0.2(3) . . . . ?
N2 C18 C17 C16 179.77(16) . . . . ?
C8 C9 C10 C11 -36.15(18) . . . . ?
C1 N1 C11 C10 -132.63(18) . . . . ?
C8 N1 C11 C10 4.3(2) . . . . ?
C9 C10 C11 N1 20.3(2) . . . . ?
N2 C12 O2 C13 0.47(19) . . . . ?
C8 C12 O2 C13 176.36(13) . . . . ?
C14 C13 O2 C12 179.47(17) . . . . ?
C18 C13 O2 C12 -0.68(17) . . . . ?
